data_2002664
loop_
_publ_author_name
'Martin, F - D'
'Mueller-Buschbaum, Hk'

_publ_section_title 'Zur Kenntnis von K4 Cu V5 O15 Cl'
_journal_name_full
;
Zeitschrift fuer Naturforschung, Teil B. Anorganische Chemie,
Organische Chemie (42,1987-)
;
_journal_page_first 1459
_journal_page_last 1462
_journal_volume 49
_journal_year 1994
_chemical_formula_structural 'K4 (Cu V5 O15 Cl)'
_chemical_formula_sum 'Cl Cu K4 O15 V5'
_chemical_name_systematic
;
Potassium copper vanadium oxide chloride (4/1/5/15/1)
;
_space_group_IT_number 75
_symmetry_cell_setting tetragonal
_symmetry_Int_Tables_number 75
_symmetry_space_group_name_Hall 'P 4'
_symmetry_space_group_name_H-M 'P 4'
_cell_angle_alpha 90
_cell_angle_beta 90
_cell_angle_gamma 90
_cell_formula_units_Z 1
_cell_length_a 8.8690(8)
_cell_length_b 8.8690(8)
_cell_length_c 5.420(2)
_cell_volume 426.3
_refine_ls_R_factor_all 0.033
_cod_database_code 2002664

loop_
_symmetry_equiv_pos_as_xyz
x,y,z
-x,-y,z
y,-x,z
-y,x,z

loop_
_atom_site_aniso_label
_atom_site_aniso_U_11
_atom_site_aniso_U_12
_atom_site_aniso_U_13
_atom_site_aniso_U_22
_atom_site_aniso_U_23
_atom_site_aniso_U_33
K1 0.0274(2) -0.0095(2) -0.0013(3) 0.0328(3) 0.0004(3) 0.0256(3)
Cu1 0.01123(12) 0. 0. 0.01123(12) 0. 0.0205(3)
V1 0.01182(12) -0.00047(11) -0.0002(2) 0.01282(12) -0.0001(2) 0.01751(14)
V2 0.0122(2) 0. 0. 0.0122(2) 0. 0.0209(4)
Cl1 0.0277(3) 0. 0. 0.0277(3) 0. 0.0185(6)
O1 0.0227(9) 0.0030(8) 0.0016(8) 0.0271(9) -0.0024(8) 0.0212(9)
O2 0.0142(7) -0.0072(6) -0.0047(8) 0.0235(8) 0.0061(9) 0.0380(12)
O3 0.0334(10) -0.0100(8) -0.0029(10) 0.0176(8) 0.0016(9) 0.0333(12)
O4 0.0230(12) 0.0079(10) 0. 0.0242(12) 0. 0.0235(13)
O5 0.0332(14) 0. 0. 0.0332(14) 0. 0.025(2)

loop_
_atom_site_label
_atom_site_type_symbol
_atom_site_symmetry_multiplicity
_atom_site_Wyckoff_symbol
_atom_site_fract_x
_atom_site_fract_y
_atom_site_fract_z
_atom_site_occupancy
_atom_site_attached_hydrogens
_atom_site_calc_flag
K1 K1+ 4 d 0.68226(7) 0.15638(7) 0.42595(14) 1. 0 d
Cu1 Cu2+ 1 a 0. 0. 0.83933(12) 1. 0 d
V1 V5+ 4 d 0.37142(4) 0.13896(4) 0.89607(8) 1. 0 d
V2 V5+ 1 b 0.5 0.5 0.8571(2) 1. 0 d
Cl1 Cl1- 1 a 0. 0. 0.3066(3) 1. 0 d
O1 O2- 4 d 0.3833(3) 0.1411(2) 0.1957(4) 1. 0 d
O2 O2- 4 d 0.1996(2) 0.0943(2) 0.7989(5) 1. 0 d
O3 O2- 4 d 0.4170(3) 0.3128(2) 0.7670(5) 1. 0 d
O4 O2- 2 c 0.5 0. 0.7733(6) 1. 0 d
O5 O2- 1 b 0.5 0.5 0.1441(9) 1. 0 d

loop_
_atom_type_symbol
_atom_type_oxidation_number
K1+ 1.000
Cu2+ 2.000
V5+ 5.000
Cl1- -1.000
O2- -2.000
